data_4128160
loop_
_publ_author_name
'Wang, Ye'
'Zhang, Wen-Yun'
'You, Shu-Li'

_publ_section_title
;
 Ketones and Aldehydes as O-Nucleophiles in Iridium-Catalyzed
 Intramolecular Asymmetric Allylic Substitution Reaction.
;
_journal_issue 6
_journal_name_full 'Journal of the American Chemical Society'
_journal_page_first 2228
_journal_page_last 2232
_journal_paper_doi 10.1021/jacs.8b13182
_journal_volume 141
_journal_year 2019
_chemical_formula_sum 'C21 H24 N2 O6 S'
_chemical_formula_weight 432.48
_space_group_crystal_system triclinic
_space_group_IT_number 2
_space_group_name_Hall '-P 1'
_space_group_name_H-M_alt 'P -1'
_symmetry_space_group_name_Hall '-P 1'
_symmetry_space_group_name_H-M 'P -1'
_atom_sites_solution_hydrogens geom
_audit_creation_method SHELXL-2013
_cell_angle_alpha 75.163(2)
_cell_angle_beta 73.585(2)
_cell_angle_gamma 80.678(2)
_cell_formula_units_Z 2
_cell_length_a 8.0296(10)
_cell_length_b 10.9600(14)
_cell_length_c 13.2363(16)
_cell_measurement_reflns_used 2492
_cell_measurement_temperature 296(2)
_cell_measurement_theta_max 52.691
_cell_measurement_theta_min 5.314
_cell_volume 1075.1(2)
_computing_cell_refinement 'Bruker SAINT'
_computing_data_collection 'Bruker APEX2'
_computing_data_reduction 'Bruker SAINT'
_computing_molecular_graphics 'Bruker SHELXTL'
_computing_publication_material 'Bruker SHELXTL'
_computing_structure_refinement 'SHELXL-2013 (Sheldrick, 2013)'
_computing_structure_solution 'SHELXS-97 (Sheldrick, 2008)'
_diffrn_ambient_temperature 296(2)
_diffrn_measured_fraction_theta_full 0.999
_diffrn_measured_fraction_theta_max 0.999
_diffrn_measurement_device_type 'Bruker APEX-II CCD'
_diffrn_measurement_method '\f and \w scans'
_diffrn_radiation_type MoK\a
_diffrn_radiation_wavelength 0.71073
_diffrn_reflns_av_R_equivalents 0.0187
_diffrn_reflns_av_unetI/netI 0.0308
_diffrn_reflns_Laue_measured_fraction_full 0.999
_diffrn_reflns_Laue_measured_fraction_max 0.999
_diffrn_reflns_limit_h_max 9
_diffrn_reflns_limit_h_min -9
_diffrn_reflns_limit_k_max 13
_diffrn_reflns_limit_k_min -13
_diffrn_reflns_limit_l_max 15
_diffrn_reflns_limit_l_min -16
_diffrn_reflns_number 7783
_diffrn_reflns_point_group_measured_fraction_full 0.999
_diffrn_reflns_point_group_measured_fraction_max 0.999
_diffrn_reflns_theta_full 25.242
_diffrn_reflns_theta_max 25.995
_diffrn_reflns_theta_min 1.645
_exptl_absorpt_coefficient_mu 0.190
_exptl_absorpt_correction_T_max 0.7456
_exptl_absorpt_correction_T_min 0.6627
_exptl_absorpt_correction_type multi-scan
_exptl_absorpt_process_details sadabs
_exptl_crystal_colour colorless
_exptl_crystal_density_diffrn 1.336
_exptl_crystal_description prismatic
_exptl_crystal_F_000 456
_exptl_crystal_size_max 0.180
_exptl_crystal_size_mid 0.150
_exptl_crystal_size_min 0.120
_refine_diff_density_max 0.174
_refine_diff_density_min -0.249
_refine_diff_density_rms 0.033
_refine_ls_extinction_coef 0.0080(15)
_refine_ls_extinction_expression Fc^*^=kFc[1+0.001xFc^2^\l^3^/sin(2\q)]^-1/4^
_refine_ls_extinction_method SHELXL
_refine_ls_goodness_of_fit_ref 1.025
_refine_ls_hydrogen_treatment constr
_refine_ls_matrix_type full
_refine_ls_number_parameters 275
_refine_ls_number_reflns 4224
_refine_ls_number_restraints 0
_refine_ls_restrained_S_all 1.025
_refine_ls_R_factor_all 0.0616
_refine_ls_R_factor_gt 0.0379
_refine_ls_shift/su_max 0.000
_refine_ls_shift/su_mean 0.000
_refine_ls_structure_factor_coef Fsqd
_refine_ls_weighting_details 'w=1/[\s^2^(Fo^2^)+(0.0472P)^2^+0.1915P] where P=(Fo^2^+2Fc^2^)/3'
_refine_ls_weighting_scheme calc
_refine_ls_wR_factor_gt 0.0923
_refine_ls_wR_factor_ref 0.1059
_reflns_Friedel_coverage 0.000
_reflns_number_gt 2974
_reflns_number_total 4224
_reflns_threshold_expression 'I > 2\s(I)'
_cod_data_source_file ja8b13182_si_002.cif
_cod_data_source_block mo_dm18034_0m
_cod_database_code 4128160
_shelx_space_group_comment
; 
The symmetry employed for this shelxl refinement is uniquely defined 
by the following loop, which should always be used as a source of 
symmetry information in preference to the above space-group names. 
They are only intended as comments. 
;
_shelx_estimated_absorpt_t_min 0.967
_shelx_estimated_absorpt_t_max 0.978
_shelxl_version_number 2013-4

loop_
_space_group_symop_operation_xyz
'x, y, z'
'-x, -y, -z'

loop_
_atom_site_label
_atom_site_type_symbol
_atom_site_fract_x
_atom_site_fract_y
_atom_site_fract_z
_atom_site_U_iso_or_equiv
_atom_site_adp_type
_atom_site_occupancy
_atom_site_site_symmetry_order
_atom_site_calc_flag
_atom_site_refinement_flags_posn
_atom_site_refinement_flags_adp
S1 S 0.03465(7) 0.70374(5) 0.65734(4) 0.05235(17) Uani 1 1 d . .
N1 N 0.3844(2) 0.50277(14) 0.92800(12) 0.0468(4) Uani 1 1 d . .
N2 N 0.19148(19) 0.61211(13) 0.70620(11) 0.0424(4) Uani 1 1 d . .
O1 O 0.46922(19) 0.61406(13) 0.89695(13) 0.0648(4) Uani 1 1 d . .
H1 H 0.5372 0.6082 0.9343 0.097 Uiso 1 1 calc R U
O2 O 0.6323(2) 0.23189(14) 0.68891(12) 0.0708(4) Uani 1 1 d . .
O3 O 0.6564(2) 0.11414(17) 0.85125(13) 0.0787(5) Uani 1 1 d . .
O4 O 0.5377(2) 0.05054(16) 0.74113(15) 0.0856(5) Uani 1 1 d . .
O5 O -0.12264(18) 0.68805(14) 0.74142(13) 0.0694(4) Uani 1 1 d . .
O6 O 0.0464(2) 0.67393(15) 0.55663(13) 0.0798(5) Uani 1 1 d . .
C1 C 0.2004(2) 0.62913(16) 0.81089(14) 0.0433(4) Uani 1 1 d . .
H1A H 0.0855 0.6600 0.8488 0.052 Uiso 1 1 calc R U
H1B H 0.2787 0.6931 0.7986 0.052 Uiso 1 1 calc R U
C2 C 0.2625(2) 0.50885(16) 0.88150(13) 0.0391(4) Uani 1 1 d . .
C3 C 0.1713(2) 0.39305(16) 0.90969(13) 0.0402(4) Uani 1 1 d . .
C4 C 0.0007(2) 0.39998(18) 0.90240(14) 0.0462(4) Uani 1 1 d . .
H4 H -0.0550 0.4776 0.8751 0.055 Uiso 1 1 calc R U
C5 C -0.0871(3) 0.2916(2) 0.93568(16) 0.0570(5) Uani 1 1 d . .
H5 H -0.2020 0.2971 0.9318 0.068 Uiso 1 1 calc R U
C6 C -0.0044(3) 0.1761(2) 0.97440(18) 0.0674(6) Uani 1 1 d . .
H6 H -0.0638 0.1038 0.9970 0.081 Uiso 1 1 calc R U
C7 C 0.1658(3) 0.16737(19) 0.97977(18) 0.0650(6) Uani 1 1 d . .
H7 H 0.2217 0.0890 1.0053 0.078 Uiso 1 1 calc R U
C8 C 0.2541(3) 0.27476(18) 0.94735(15) 0.0518(5) Uani 1 1 d . .
H8 H 0.3694 0.2681 0.9507 0.062 Uiso 1 1 calc R U
C9 C 0.3644(3) 0.60367(19) 0.62842(16) 0.0568(5) Uani 1 1 d . .
H9A H 0.4315 0.6689 0.6300 0.068 Uiso 1 1 calc R U
H9B H 0.3488 0.6187 0.5560 0.068 Uiso 1 1 calc R U
C10 C 0.4626(3) 0.47652(18) 0.65461(15) 0.0510(5) Uani 1 1 d . .
H10 H 0.4090 0.4056 0.6586 0.061 Uiso 1 1 calc R U
C11 C 0.6180(3) 0.4573(2) 0.67229(16) 0.0547(5) Uani 1 1 d . .
H11 H 0.6696 0.5287 0.6691 0.066 Uiso 1 1 calc R U
C12 C 0.7202(3) 0.3325(2) 0.6970(2) 0.0677(6) Uani 1 1 d . .
H12A H 0.8347 0.3337 0.6467 0.081 Uiso 1 1 calc R U
H12B H 0.7358 0.3170 0.7694 0.081 Uiso 1 1 calc R U
C13 C 0.6133(3) 0.1303(2) 0.77002(19) 0.0613(6) Uani 1 1 d . .
C14 C 0.5039(4) -0.0688(3) 0.8177(3) 0.1011(10) Uani 1 1 d . .
H14A H 0.6067 -0.1275 0.8080 0.152 Uiso 1 1 calc R U
H14B H 0.4097 -0.1028 0.8060 0.152 Uiso 1 1 calc R U
H14C H 0.4729 -0.0554 0.8898 0.152 Uiso 1 1 calc R U
C15 C 0.0866(2) 0.86013(17) 0.63342(15) 0.0451(4) Uani 1 1 d . .
C16 C 0.1976(3) 0.9137(2) 0.53762(16) 0.0578(5) Uani 1 1 d . .
H16 H 0.2385 0.8701 0.4823 0.069 Uiso 1 1 calc R U
C17 C 0.2478(3) 1.0329(2) 0.52452(19) 0.0659(6) Uani 1 1 d . .
H17 H 0.3229 1.0687 0.4597 0.079 Uiso 1 1 calc R U
C18 C 0.1896(3) 1.10013(19) 0.60474(19) 0.0582(6) Uani 1 1 d . .
C19 C 0.0762(3) 1.0455(2) 0.69970(18) 0.0591(5) Uani 1 1 d . .
H19 H 0.0339 1.0897 0.7546 0.071 Uiso 1 1 calc R U
C20 C 0.0244(3) 0.92662(19) 0.71467(16) 0.0533(5) Uani 1 1 d . .
H20 H -0.0520 0.8913 0.7791 0.064 Uiso 1 1 calc R U
C21 C 0.2466(3) 1.2291(2) 0.5909(2) 0.0849(8) Uani 1 1 d . .
H21A H 0.3714 1.2231 0.5762 0.127 Uiso 1 1 calc R U
H21B H 0.1953 1.2594 0.6558 0.127 Uiso 1 1 calc R U
H21C H 0.2093 1.2869 0.5317 0.127 Uiso 1 1 calc R U

loop_
_atom_site_aniso_label
_atom_site_aniso_U_11
_atom_site_aniso_U_22
_atom_site_aniso_U_33
_atom_site_aniso_U_23
_atom_site_aniso_U_13
_atom_site_aniso_U_12
S1 0.0563(3) 0.0477(3) 0.0613(3) -0.0054(2) -0.0345(3) -0.0040(2)
N1 0.0472(9) 0.0430(9) 0.0542(9) -0.0044(7) -0.0226(8) -0.0084(7)
N2 0.0468(9) 0.0412(8) 0.0410(8) -0.0059(6) -0.0184(7) -0.0013(7)
O1 0.0621(9) 0.0558(9) 0.0858(11) 0.0034(7) -0.0416(8) -0.0219(7)
O2 0.0983(12) 0.0525(9) 0.0728(10) -0.0137(7) -0.0470(9) 0.0064(8)
O3 0.0823(12) 0.0877(12) 0.0647(10) -0.0034(8) -0.0310(9) -0.0036(9)
O4 0.1030(14) 0.0599(10) 0.1068(14) -0.0195(9) -0.0510(11) 0.0010(9)
O5 0.0433(8) 0.0640(10) 0.0966(12) 0.0002(8) -0.0239(8) -0.0110(7)
O6 0.1179(14) 0.0700(10) 0.0764(10) -0.0158(8) -0.0667(10) -0.0051(10)
C1 0.0502(11) 0.0395(10) 0.0450(10) -0.0077(8) -0.0217(9) -0.0032(8)
C2 0.0413(10) 0.0387(9) 0.0385(9) -0.0069(7) -0.0141(8) -0.0025(8)
C3 0.0485(10) 0.0409(10) 0.0340(9) -0.0083(7) -0.0140(8) -0.0058(8)
C4 0.0521(11) 0.0488(11) 0.0421(10) -0.0091(8) -0.0172(9) -0.0090(9)
C5 0.0619(13) 0.0657(14) 0.0516(12) -0.0158(10) -0.0153(10) -0.0228(11)
C6 0.0906(18) 0.0504(13) 0.0670(14) -0.0133(10) -0.0172(13) -0.0277(13)
C7 0.0864(17) 0.0377(11) 0.0703(14) -0.0087(10) -0.0222(13) -0.0055(11)
C8 0.0595(12) 0.0429(11) 0.0549(12) -0.0105(9) -0.0201(10) -0.0007(9)
C9 0.0597(13) 0.0522(12) 0.0482(11) -0.0047(9) -0.0062(10) -0.0001(10)
C10 0.0583(13) 0.0461(11) 0.0492(11) -0.0133(8) -0.0130(10) -0.0033(9)
C11 0.0596(13) 0.0526(12) 0.0520(12) -0.0110(9) -0.0140(10) -0.0072(10)
C12 0.0704(15) 0.0670(15) 0.0722(15) -0.0132(11) -0.0356(12) 0.0031(12)
C13 0.0552(13) 0.0579(13) 0.0691(15) -0.0161(11) -0.0231(12) 0.0156(11)
C14 0.093(2) 0.0665(18) 0.135(3) -0.0032(16) -0.0303(19) -0.0112(15)
C15 0.0441(10) 0.0456(10) 0.0473(11) -0.0024(8) -0.0239(9) 0.0003(8)
C16 0.0638(13) 0.0590(13) 0.0466(11) -0.0066(9) -0.0164(10) 0.0016(11)
C17 0.0601(14) 0.0644(14) 0.0625(14) 0.0082(11) -0.0159(11) -0.0105(11)
C18 0.0516(12) 0.0502(12) 0.0762(15) -0.0011(11) -0.0331(11) -0.0050(10)
C19 0.0628(13) 0.0537(12) 0.0656(14) -0.0175(10) -0.0254(11) 0.0041(10)
C20 0.0520(12) 0.0508(12) 0.0522(12) -0.0041(9) -0.0138(10) -0.0021(9)
C21 0.0811(17) 0.0596(15) 0.123(2) -0.0007(14) -0.0510(16) -0.0186(13)

loop_
_atom_type_symbol
_atom_type_description
_atom_type_scat_dispersion_real
_atom_type_scat_dispersion_imag
_atom_type_scat_source
C C 0.0033 0.0016 'International Tables Vol C Tables 4.2.6.8 and 6.1.1.4'
H H 0.0000 0.0000 'International Tables Vol C Tables 4.2.6.8 and 6.1.1.4'
N N 0.0061 0.0033 'International Tables Vol C Tables 4.2.6.8 and 6.1.1.4'
O O 0.0106 0.0060 'International Tables Vol C Tables 4.2.6.8 and 6.1.1.4'
S S 0.1246 0.1234 'International Tables Vol C Tables 4.2.6.8 and 6.1.1.4'

loop_
_geom_angle_atom_site_label_1
_geom_angle_atom_site_label_2
_geom_angle_atom_site_label_3
_geom_angle
O6 S1 O5 119.76(11)
O6 S1 N2 106.39(9)
O5 S1 N2 106.67(8)
O6 S1 C15 109.05(9)
O5 S1 C15 108.32(10)
N2 S1 C15 105.79(8)
C2 N1 O1 113.67(14)
C1 N2 C9 113.40(15)
C1 N2 S1 114.51(12)
C9 N2 S1 115.84(12)
N1 O1 H1 109.5
C13 O2 C12 117.77(18)
C13 O4 C14 116.2(2)
N2 C1 C2 113.29(14)
N2 C1 H1A 108.9
C2 C1 H1A 108.9
N2 C1 H1B 108.9
C2 C1 H1B 108.9
H1A C1 H1B 107.7
N1 C2 C3 115.85(15)
N1 C2 C1 123.20(16)
C3 C2 C1 120.66(15)
C4 C3 C8 118.68(17)
C4 C3 C2 120.97(16)
C8 C3 C2 120.33(16)
C3 C4 C5 120.35(19)
C3 C4 H4 119.8
C5 C4 H4 119.8
C6 C5 C4 120.1(2)
C6 C5 H5 119.9
C4 C5 H5 119.9
C7 C6 C5 120.1(2)
C7 C6 H6 119.9
C5 C6 H6 119.9
C6 C7 C8 120.2(2)
C6 C7 H7 119.9
C8 C7 H7 119.9
C7 C8 C3 120.5(2)
C7 C8 H8 119.7
C3 C8 H8 119.7
N2 C9 C10 111.37(15)
N2 C9 H9A 109.4
C10 C9 H9A 109.4
N2 C9 H9B 109.4
C10 C9 H9B 109.4
H9A C9 H9B 108.0
C11 C10 C9 125.0(2)
C11 C10 H10 117.5
C9 C10 H10 117.5
C10 C11 C12 126.4(2)
C10 C11 H11 116.8
C12 C11 H11 116.8
O2 C12 C11 110.72(18)
O2 C12 H12A 109.5
C11 C12 H12A 109.5
O2 C12 H12B 109.5
C11 C12 H12B 109.5
H12A C12 H12B 108.1
O3 C13 O4 127.0(2)
O3 C13 O2 126.9(2)
O4 C13 O2 106.1(2)
O4 C14 H14A 109.5
O4 C14 H14B 109.5
H14A C14 H14B 109.5
O4 C14 H14C 109.5
H14A C14 H14C 109.5
H14B C14 H14C 109.5
C16 C15 C20 119.83(19)
C16 C15 S1 120.62(16)
C20 C15 S1 119.40(14)
C15 C16 C17 119.4(2)
C15 C16 H16 120.3
C17 C16 H16 120.3
C18 C17 C16 121.9(2)
C18 C17 H17 119.1
C16 C17 H17 119.1
C17 C18 C19 117.9(2)
C17 C18 C21 121.7(2)
C19 C18 C21 120.4(2)
C20 C19 C18 121.3(2)
C20 C19 H19 119.3
C18 C19 H19 119.3
C19 C20 C15 119.74(19)
C19 C20 H20 120.1
C15 C20 H20 120.1
C18 C21 H21A 109.5
C18 C21 H21B 109.5
H21A C21 H21B 109.5
C18 C21 H21C 109.5
H21A C21 H21C 109.5
H21B C21 H21C 109.5

loop_
_geom_bond_atom_site_label_1
_geom_bond_atom_site_label_2
_geom_bond_distance
S1 O6 1.4264(16)
S1 O5 1.4287(16)
S1 N2 1.6525(15)
S1 C15 1.7581(19)
N1 C2 1.280(2)
N1 O1 1.4053(18)
N2 C1 1.467(2)
N2 C9 1.482(2)
O1 H1 0.8200
O2 C13 1.329(3)
O2 C12 1.443(3)
O3 C13 1.183(3)
O4 C13 1.324(3)
O4 C14 1.446(3)
C1 C2 1.510(2)
C1 H1A 0.9700
C1 H1B 0.9700
C2 C3 1.480(2)
C3 C4 1.389(3)
C3 C8 1.396(3)
C4 C5 1.389(3)
C4 H4 0.9300
C5 C6 1.376(3)
C5 H5 0.9300
C6 C7 1.376(3)
C6 H6 0.9300
C7 C8 1.382(3)
C7 H7 0.9300
C8 H8 0.9300
C9 C10 1.495(3)
C9 H9A 0.9700
C9 H9B 0.9700
C10 C11 1.308(3)
C10 H10 0.9300
C11 C12 1.487(3)
C11 H11 0.9300
C12 H12A 0.9700
C12 H12B 0.9700
C14 H14A 0.9600
C14 H14B 0.9600
C14 H14C 0.9600
C15 C16 1.377(3)
C15 C20 1.385(3)
C16 C17 1.384(3)
C16 H16 0.9300
C17 C18 1.377(3)
C17 H17 0.9300
C18 C19 1.383(3)
C18 C21 1.506(3)
C19 C20 1.381(3)
C19 H19 0.9300
C20 H20 0.9300
C21 H21A 0.9600
C21 H21B 0.9600
C21 H21C 0.9600

loop_
_geom_hbond_atom_site_label_D
_geom_hbond_atom_site_label_H
_geom_hbond_atom_site_label_A
_geom_hbond_distance_DH
_geom_hbond_distance_HA
_geom_hbond_distance_DA
_geom_hbond_angle_DHA
_geom_hbond_site_symmetry_A
C16 H16 O2 0.93 2.66 3.582(3) 174.0 2_666
C12 H12A O6 0.97 2.61 3.362(3) 134.8 2_666
C9 H9B O6 0.97 2.40 2.893(3) 110.8 .
C1 H1A O5 0.97 2.42 2.914(2) 111.1 .
O1 H1 N1 0.82 2.11 2.815(2) 143.6 2_667

loop_
_geom_torsion_atom_site_label_1
_geom_torsion_atom_site_label_2
_geom_torsion_atom_site_label_3
_geom_torsion_atom_site_label_4
_geom_torsion
O6 S1 N2 C1 -179.94(12)
O5 S1 N2 C1 -51.02(14)
C15 S1 N2 C1 64.17(14)
O6 S1 N2 C9 45.17(16)
O5 S1 N2 C9 174.08(14)
C15 S1 N2 C9 -70.73(15)
C9 N2 C1 C2 -76.30(18)
S1 N2 C1 C2 147.70(13)
O1 N1 C2 C3 178.78(15)
O1 N1 C2 C1 -7.3(2)
N2 C1 C2 N1 130.29(18)
N2 C1 C2 C3 -56.0(2)
N1 C2 C3 C4 153.75(17)
C1 C2 C3 C4 -20.4(2)
N1 C2 C3 C8 -24.3(2)
C1 C2 C3 C8 161.57(17)
C8 C3 C4 C5 2.2(3)
C2 C3 C4 C5 -175.84(16)
C3 C4 C5 C6 -1.1(3)
C4 C5 C6 C7 -0.4(3)
C5 C6 C7 C8 0.7(3)
C6 C7 C8 C3 0.5(3)
C4 C3 C8 C7 -1.9(3)
C2 C3 C8 C7 176.18(17)
C1 N2 C9 C10 76.4(2)
S1 N2 C9 C10 -148.18(14)
N2 C9 C10 C11 -123.6(2)
C9 C10 C11 C12 -179.08(19)
C13 O2 C12 C11 -131.1(2)
C10 C11 C12 O2 5.6(3)
C14 O4 C13 O3 0.2(4)
C14 O4 C13 O2 179.8(2)
C12 O2 C13 O3 2.6(3)
C12 O2 C13 O4 -176.99(18)
O6 S1 C15 C16 -28.29(18)
O5 S1 C15 C16 -160.16(15)
N2 S1 C15 C16 85.78(16)
O6 S1 C15 C20 156.10(16)
O5 S1 C15 C20 24.23(17)
N2 S1 C15 C20 -89.82(16)
C20 C15 C16 C17 1.0(3)
S1 C15 C16 C17 -174.60(15)
C15 C16 C17 C18 -0.1(3)
C16 C17 C18 C19 -0.9(3)
C16 C17 C18 C21 179.1(2)
C17 C18 C19 C20 0.9(3)
C21 C18 C19 C20 -179.04(19)
C18 C19 C20 C15 0.0(3)
C16 C15 C20 C19 -0.9(3)
S1 C15 C20 C19 174.69(15)
